data_1507682
loop_
_publ_author_name
'Tom\'as-Mendivil, Eder'
'Toullec, Patrick Y.'
'D\'iez, Josefina'
'Conejero, Salvador'
'Michelet, V\'eronique'
'Cadierno, Victorio'

_publ_section_title
;
 Cycloisomerization versus hydration reactions in aqueous media: a
 Au(III)-NHC catalyst that makes the difference.
;
_journal_issue 10
_journal_name_full 'Organic letters'
_journal_page_first 2520
_journal_page_last 2523
_journal_paper_doi 10.1021/ol300811e
_journal_volume 14
_journal_year 2012
_chemical_compound_source synthesis
_chemical_formula_moiety 'C12 H14 Au Cl2 N3 O3 S'
_chemical_formula_sum 'C12 H14 Au Cl2 N3 O3 S'
_chemical_formula_weight 548.19
_chemical_name_systematic
;
 ?
;
_space_group_IT_number 14
_symmetry_cell_setting monoclinic
_symmetry_Int_Tables_number 14
_symmetry_space_group_name_Hall '-P 2yn'
_symmetry_space_group_name_H-M 'P 1 21/n 1'
_atom_sites_solution_hydrogens geom
_atom_sites_solution_primary direct
_atom_sites_solution_secondary difmap
_audit_creation_method SHELXL-97
_cell_angle_alpha 90.00
_cell_angle_beta 108.020(1)
_cell_angle_gamma 90.00
_cell_formula_units_Z 4
_cell_length_a 9.7170(1)
_cell_length_b 12.6841(1)
_cell_length_c 13.5632(2)
_cell_measurement_reflns_used 6450
_cell_measurement_temperature 150(2)
_cell_measurement_theta_max 74.4131
_cell_measurement_theta_min 3.4238
_cell_volume 1589.68(3)
_computing_cell_refinement
;
CrysAlisPro, Agilent Technologies,
Version 1.171.34.49 (release 20-01-2011 CrysAlis171 .NET)
(compiled Jan 20 2011,15:58:25)
;
_computing_data_collection
;
CrysAlisPro, Agilent Technologies,
Version 1.171.34.49 (release 20-01-2011 CrysAlis171 .NET)
(compiled Jan 20 2011,15:58:25)
;
_computing_data_reduction
;
CrysAlisPro, Agilent Technologies,
Version 1.171.34.49 (release 20-01-2011 CrysAlis171 .NET)
(compiled Jan 20 2011,15:58:25)
;
_computing_molecular_graphics 'Ortep-3 for Windows (Farrugia, 1997), PLATON (Spek, 2007)'
_computing_publication_material 'WinGX publication routines (Farrugia, 1999)'
_computing_structure_refinement 'SHELXL-97 (Sheldrick, 2008)'
_computing_structure_solution 'DIRDIF-99 (Beurskens, 1999)'
_diffrn_ambient_temperature 150(2)
_diffrn_detector_area_resol_mean 8.2640
_diffrn_measured_fraction_theta_full 0.954
_diffrn_measured_fraction_theta_max 0.954
_diffrn_measurement_device CCD
_diffrn_measurement_device_type 'Xcalibur, Onyx, Nova'
_diffrn_measurement_method '\w scans'
_diffrn_radiation_monochromator graphite
_diffrn_radiation_source 'Nova (Cu) X-ray Source'
_diffrn_radiation_type CuK\a
_diffrn_radiation_wavelength 1.5418
_diffrn_reflns_av_R_equivalents 0.0452
_diffrn_reflns_av_sigmaI/netI 0.0360
_diffrn_reflns_limit_h_max 9
_diffrn_reflns_limit_h_min -11
_diffrn_reflns_limit_k_max 15
_diffrn_reflns_limit_k_min -10
_diffrn_reflns_limit_l_max 16
_diffrn_reflns_limit_l_min -15
_diffrn_reflns_number 6956
_diffrn_reflns_theta_full 74.59
_diffrn_reflns_theta_max 74.59
_diffrn_reflns_theta_min 4.89
_exptl_absorpt_coefficient_mu 21.858
_exptl_absorpt_correction_T_max 1.00000
_exptl_absorpt_correction_T_min 0.18782
_exptl_absorpt_correction_type multi-scan
_exptl_absorpt_process_details
;
CrysAlisPro, Agilent Technologies,
Version 1.171.34.49 (release 20-01-2011 CrysAlis171 .NET)
(compiled Jan 20 2011,15:58:25)
Empirical absorption correction using spherical harmonics,
 implemented in SCALE3 ABSPACK scaling algorithm.
;
_exptl_crystal_colour Yellow
_exptl_crystal_density_diffrn 2.290
_exptl_crystal_density_method 'not measured'
_exptl_crystal_description prism
_exptl_crystal_F_000 1040
_exptl_crystal_size_max 0.23
_exptl_crystal_size_mid 0.158
_exptl_crystal_size_min 0.065
_refine_diff_density_max 1.893
_refine_diff_density_min -2.476
_refine_diff_density_rms 0.273
_refine_ls_extinction_method none
_refine_ls_goodness_of_fit_ref 1.129
_refine_ls_hydrogen_treatment constr
_refine_ls_matrix_type full
_refine_ls_number_parameters 199
_refine_ls_number_reflns 3100
_refine_ls_number_restraints 0
_refine_ls_restrained_S_all 1.129
_refine_ls_R_factor_all 0.0409
_refine_ls_R_factor_gt 0.0396
_refine_ls_shift/su_max 0.000
_refine_ls_shift/su_mean 0.000
_refine_ls_structure_factor_coef Fsqd
_refine_ls_weighting_details 'calc w=1/[\s^2^(Fo^2^)+(0.0742P)^2^+0.7174P] where P=(Fo^2^+2Fc^2^)/3'
_refine_ls_weighting_scheme calc
_refine_ls_wR_factor_gt 0.1067
_refine_ls_wR_factor_ref 0.1080
_reflns_number_gt 2971
_reflns_number_total 3100
_reflns_threshold_expression >2\s(I)
_cod_data_source_file ol300811e_si_002.cif
_cod_data_source_block 4
_cod_depositor_comments 'Adding full bibliography for 1507681--1507682.cif.'
_cod_original_sg_symbol_H-M 'P 21/n'
_cod_database_code 1507682

loop_
_symmetry_equiv_pos_as_xyz
'x, y, z'
'-x+1/2, y+1/2, -z+1/2'
'-x, -y, -z'
'x-1/2, -y-1/2, z-1/2'

loop_
_atom_site_label
_atom_site_type_symbol
_atom_site_fract_x
_atom_site_fract_y
_atom_site_fract_z
_atom_site_U_iso_or_equiv
_atom_site_adp_type
_atom_site_occupancy
_atom_site_symmetry_multiplicity
_atom_site_calc_flag
_atom_site_refinement_flags
C1 C -0.0218(6) 0.1342(4) 0.2877(5) 0.0175(11) Uani 1 1 d .
C2 C -0.1820(7) 0.1031(5) 0.1340(4) 0.0237(12) Uani 1 1 d .
H2 H -0.2671 0.0833 0.0836 0.028 Uiso 1 1 calc R
C3 C -0.0609(8) 0.1413(5) 0.1178(5) 0.0277(14) Uani 1 1 d .
H3 H -0.0466 0.1519 0.0538 0.033 Uiso 1 1 calc R
C4 C 0.1816(6) 0.2091(5) 0.2298(5) 0.0224(12) Uani 1 1 d .
H4A H 0.2397 0.1618 0.2028 0.027 Uiso 1 1 calc R
H4B H 0.2299 0.2181 0.3034 0.027 Uiso 1 1 calc R
C5 C 0.1706(7) 0.3151(5) 0.1760(5) 0.0257(12) Uani 1 1 d .
H5A H 0.1292 0.3041 0.1019 0.031 Uiso 1 1 calc R
H5B H 0.2676 0.3426 0.1884 0.031 Uiso 1 1 calc R
C6 C 0.0796(6) 0.3992(4) 0.2098(4) 0.0212(11) Uani 1 1 d .
H6A H -0.0177 0.3721 0.1969 0.025 Uiso 1 1 calc R
H6B H 0.0732 0.4612 0.1667 0.025 Uiso 1 1 calc R
C7 C -0.2575(6) 0.0736(4) 0.2952(4) 0.0180(11) Uani 1 1 d .
H7A H -0.2206 0.0158 0.3430 0.022 Uiso 1 1 calc R
H7B H -0.3489 0.0518 0.2462 0.022 Uiso 1 1 calc R
C8 C -0.2802(6) 0.1697(4) 0.3541(4) 0.0172(11) Uani 1 1 d .
C9 C -0.4148(6) 0.2118(5) 0.3385(4) 0.0203(11) Uani 1 1 d .
H9 H -0.4962 0.1792 0.2940 0.024 Uiso 1 1 calc R
C10 C -0.4281(6) 0.3046(5) 0.3903(4) 0.0229(12) Uani 1 1 d .
H10 H -0.5186 0.3349 0.3801 0.027 Uiso 1 1 calc R
C11 C -0.3057(7) 0.3512(4) 0.4571(5) 0.0205(13) Uani 1 1 d .
H11 H -0.3130 0.4128 0.4924 0.025 Uiso 1 1 calc R
C12 C -0.1732(6) 0.3052(4) 0.4703(4) 0.0196(11) Uani 1 1 d .
H12 H -0.0906 0.3363 0.5149 0.023 Uiso 1 1 calc R
Au1 Au 0.03985(2) 0.150718(16) 0.442306(15) 0.01569(12) Uani 1 1 d .
Cl1 Cl 0.25518(15) 0.06873(12) 0.46215(11) 0.0287(3) Uani 1 1 d .
Cl2 Cl 0.09082(18) 0.16984(12) 0.62009(11) 0.0271(3) Uani 1 1 d .
N1 N 0.0384(6) 0.1619(4) 0.2143(4) 0.0201(10) Uani 1 1 d .
N2 N -0.1542(5) 0.0994(4) 0.2401(3) 0.0185(9) Uani 1 1 d .
N3 N -0.1608(5) 0.2161(4) 0.4200(3) 0.0167(9) Uani 1 1 d .
O1 O 0.1146(8) 0.3532(3) 0.4024(4) 0.0409(14) Uani 1 1 d .
O2 O 0.3014(5) 0.4562(4) 0.3644(4) 0.0325(10) Uani 1 1 d .
O3 O 0.0704(5) 0.5348(3) 0.3491(3) 0.0285(10) Uani 1 1 d .
S1 S 0.14748(14) 0.43814(10) 0.34179(10) 0.0176(3) Uani 1 1 d .

loop_
_atom_site_aniso_label
_atom_site_aniso_U_11
_atom_site_aniso_U_22
_atom_site_aniso_U_33
_atom_site_aniso_U_23
_atom_site_aniso_U_13
_atom_site_aniso_U_12
C1 0.014(3) 0.018(3) 0.021(3) -0.002(2) 0.007(2) 0.000(2)
C2 0.022(3) 0.029(3) 0.018(3) -0.005(2) 0.005(2) 0.005(2)
C3 0.032(4) 0.029(3) 0.021(3) -0.004(2) 0.008(3) 0.002(2)
C4 0.019(3) 0.024(3) 0.028(3) -0.004(2) 0.011(2) 0.000(2)
C5 0.039(3) 0.020(3) 0.025(3) -0.004(2) 0.021(3) -0.002(3)
C6 0.025(3) 0.018(3) 0.019(3) -0.002(2) 0.006(2) 0.000(2)
C7 0.019(3) 0.013(3) 0.025(3) -0.004(2) 0.011(2) -0.003(2)
C8 0.021(3) 0.019(3) 0.012(2) 0.000(2) 0.006(2) 0.000(2)
C9 0.017(3) 0.023(3) 0.021(3) -0.001(2) 0.006(2) 0.000(2)
C10 0.022(3) 0.026(3) 0.023(3) 0.005(2) 0.011(2) 0.008(2)
C11 0.026(3) 0.021(3) 0.017(3) -0.0018(19) 0.011(2) 0.003(2)
C12 0.022(3) 0.019(3) 0.020(2) -0.005(2) 0.009(2) 0.003(2)
Au1 0.01572(18) 0.01573(18) 0.01578(17) -0.00080(7) 0.00509(11) 0.00166(7)
Cl1 0.0217(7) 0.0367(8) 0.0271(7) 0.0019(6) 0.0066(5) 0.0132(6)
Cl2 0.0341(8) 0.0286(7) 0.0180(7) -0.0015(5) 0.0074(6) 0.0070(6)
N1 0.021(3) 0.024(3) 0.019(2) -0.0033(17) 0.011(2) 0.0002(18)
N2 0.017(2) 0.019(2) 0.020(2) -0.0029(18) 0.0062(18) 0.0005(18)
N3 0.015(2) 0.020(2) 0.015(2) -0.0011(17) 0.0049(17) -0.0016(17)
O1 0.079(4) 0.024(3) 0.023(2) -0.0005(16) 0.020(3) -0.018(2)
O2 0.020(2) 0.036(3) 0.041(3) -0.016(2) 0.0076(18) 0.0013(18)
O3 0.022(2) 0.030(2) 0.030(2) -0.0109(18) 0.0039(17) 0.0111(17)
S1 0.0182(6) 0.0155(6) 0.0193(6) -0.0027(5) 0.0062(5) 0.0003(5)

loop_
_atom_type_symbol
_atom_type_description
_atom_type_scat_dispersion_real
_atom_type_scat_dispersion_imag
_atom_type_scat_source
C C 0.0181 0.0091 'International Tables Vol C Tables 4.2.6.8 and 6.1.1.4'
H H 0.0000 0.0000 'International Tables Vol C Tables 4.2.6.8 and 6.1.1.4'
Au Au -4.4197 7.2980 'International Tables Vol C Tables 4.2.6.8 and 6.1.1.4'
Cl Cl 0.3639 0.7018 'International Tables Vol C Tables 4.2.6.8 and 6.1.1.4'
N N 0.0311 0.0180 'International Tables Vol C Tables 4.2.6.8 and 6.1.1.4'
O O 0.0492 0.0322 'International Tables Vol C Tables 4.2.6.8 and 6.1.1.4'
S S 0.3331 0.5567 'International Tables Vol C Tables 4.2.6.8 and 6.1.1.4'

loop_
_geom_angle_atom_site_label_1
_geom_angle_atom_site_label_2
_geom_angle_atom_site_label_3
_geom_angle
N2 C1 N1 107.8(5)
N2 C1 Au1 118.4(4)
N1 C1 Au1 133.4(4)
C3 C2 N2 106.4(5)
C3 C2 H2 126.8
N2 C2 H2 126.8
C2 C3 N1 107.5(6)
C2 C3 H3 126.3
N1 C3 H3 126.3
N1 C4 C5 111.7(5)
N1 C4 H4A 109.3
C5 C4 H4A 109.3
N1 C4 H4B 109.3
C5 C4 H4B 109.3
H4A C4 H4B 107.9
C4 C5 C6 115.6(5)
C4 C5 H5A 108.4
C6 C5 H5A 108.4
C4 C5 H5B 108.4
C6 C5 H5B 108.4
H5A C5 H5B 107.4
C5 C6 S1 115.0(4)
C5 C6 H6A 108.5
S1 C6 H6A 108.5
C5 C6 H6B 108.5
S1 C6 H6B 108.5
H6A C6 H6B 107.5
N2 C7 C8 109.0(4)
N2 C7 H7A 109.9
C8 C7 H7A 109.9
N2 C7 H7B 109.9
C8 C7 H7B 109.9
H7A C7 H7B 108.3
N3 C8 C9 120.9(5)
N3 C8 C7 117.5(5)
C9 C8 C7 121.4(5)
C8 C9 C10 118.9(5)
C8 C9 H9 120.5
C10 C9 H9 120.5
C11 C10 C9 119.6(5)
C11 C10 H10 120.2
C9 C10 H10 120.2
C12 C11 C10 119.0(5)
C12 C11 H11 120.5
C10 C11 H11 120.5
N3 C12 C11 121.2(5)
N3 C12 H12 119.4
C11 C12 H12 119.4
C1 Au1 N3 85.7(2)
C1 Au1 Cl1 92.42(17)
N3 Au1 Cl1 176.37(13)
C1 Au1 Cl2 175.22(17)
N3 Au1 Cl2 89.93(13)
Cl1 Au1 Cl2 91.83(5)
C1 N1 C3 108.2(5)
C1 N1 C4 127.6(5)
C3 N1 C4 124.2(5)
C1 N2 C2 110.1(5)
C1 N2 C7 122.9(5)
C2 N2 C7 126.7(5)
C12 N3 C8 120.3(5)
C12 N3 Au1 119.7(4)
C8 N3 Au1 120.0(4)
O2 S1 O1 113.1(3)
O2 S1 O3 111.8(3)
O1 S1 O3 112.3(3)
O2 S1 C6 107.1(3)
O1 S1 C6 106.7(3)
O3 S1 C6 105.3(3)

loop_
_geom_bond_atom_site_label_1
_geom_bond_atom_site_label_2
_geom_bond_distance
C1 N2 1.325(7)
C1 N1 1.347(8)
C1 Au1 2.006(6)
C2 C3 1.351(10)
C2 N2 1.381(7)
C2 H2 0.9300
C3 N1 1.390(8)
C3 H3 0.9300
C4 N1 1.469(8)
C4 C5 1.517(9)
C4 H4A 0.9700
C4 H4B 0.9700
C5 C6 1.543(8)
C5 H5A 0.9700
C5 H5B 0.9700
C6 S1 1.776(6)
C6 H6A 0.9700
C6 H6B 0.9700
C7 N2 1.462(7)
C7 C8 1.511(7)
C7 H7A 0.9700
C7 H7B 0.9700
C8 N3 1.360(7)
C8 C9 1.368(8)
C9 C10 1.397(8)
C9 H9 0.9300
C10 C11 1.385(9)
C10 H10 0.9300
C11 C12 1.373(8)
C11 H11 0.9300
C12 N3 1.345(7)
C12 H12 0.9300
Au1 N3 2.053(4)
Au1 Cl1 2.2767(13)
Au1 Cl2 2.3194(14)
O1 S1 1.450(5)
O2 S1 1.449(4)
O3 S1 1.457(4)

loop_
_geom_torsion_atom_site_label_1
_geom_torsion_atom_site_label_2
_geom_torsion_atom_site_label_3
_geom_torsion_atom_site_label_4
_geom_torsion
N2 C2 C3 N1 -0.9(7)
N1 C4 C5 C6 58.3(7)
C4 C5 C6 S1 63.1(7)
N2 C7 C8 N3 -54.0(6)
N2 C7 C8 C9 122.9(6)
N3 C8 C9 C10 0.8(8)
C7 C8 C9 C10 -176.0(5)
C8 C9 C10 C11 -0.7(8)
C9 C10 C11 C12 0.4(9)
C10 C11 C12 N3 -0.1(9)
N2 C1 Au1 N3 -43.5(4)
N1 C1 Au1 N3 128.1(6)
N2 C1 Au1 Cl1 133.4(4)
N1 C1 Au1 Cl1 -55.1(6)
N2 C1 Au1 Cl2 -19(2)
N1 C1 Au1 Cl2 152.1(16)
N2 C1 N1 C3 -1.0(6)
Au1 C1 N1 C3 -173.2(5)
N2 C1 N1 C4 177.1(5)
Au1 C1 N1 C4 4.9(9)
C2 C3 N1 C1 1.2(7)
C2 C3 N1 C4 -177.0(5)
C5 C4 N1 C1 -120.9(6)
C5 C4 N1 C3 57.0(7)
N1 C1 N2 C2 0.5(6)
Au1 C1 N2 C2 174.0(4)
N1 C1 N2 C7 -172.9(5)
Au1 C1 N2 C7 0.7(7)
C3 C2 N2 C1 0.3(7)
C3 C2 N2 C7 173.3(5)
C8 C7 N2 C1 57.6(7)
C8 C7 N2 C2 -114.6(6)
C11 C12 N3 C8 0.2(8)
C11 C12 N3 Au1 179.9(4)
C9 C8 N3 C12 -0.6(8)
C7 C8 N3 C12 176.4(5)
C9 C8 N3 Au1 179.8(4)
C7 C8 N3 Au1 -3.3(6)
C1 Au1 N3 C12 -134.8(4)
Cl1 Au1 N3 C12 166.1(17)
Cl2 Au1 N3 C12 47.1(4)
C1 Au1 N3 C8 44.8(4)
Cl1 Au1 N3 C8 -14(2)
Cl2 Au1 N3 C8 -133.2(4)
C5 C6 S1 O2 46.0(5)
C5 C6 S1 O1 -75.3(5)
C5 C6 S1 O3 165.2(4)
